data_4103463
loop_
_publ_author_name
'Barry M. Trost'
'Lara C. Czabaniuk'

_publ_contact_author_address 'Dept. of Chemistry, Stanford University'
_publ_contact_author_email laracz@stanford.edu
_publ_contact_author_name 'Lara Czabaniuk'
_publ_contact_author_phone '734 732 3131'
_publ_section_title
;
 Palladium-Catalyzed Asymmetric Benzylation of 3-Aryl Oxindoles
;
_journal_name_full 'Journal of the American Chemical Society'
_journal_page_first 15534
_journal_page_last 15536
_journal_paper_doi 10.1021/ja1079755
_journal_volume 132
_journal_year 2010
_chemical_absolute_configuration ad
_chemical_formula_moiety 'C33 H24 Br N O3'
_chemical_formula_sum 'C33 H24 Br N O3'
_chemical_formula_weight 562.44
_chemical_name_systematic
; 
 ? 
;
_space_group_IT_number 19
_symmetry_cell_setting orthorhombic
_symmetry_space_group_name_Hall 'P 2ac 2ab'
_symmetry_space_group_name_H-M 'P 21 21 21'
_atom_sites_solution_hydrogens geom
_atom_sites_solution_primary direct
_atom_sites_solution_secondary difmap
_audit_creation_method SHELXL-97
_cell_angle_alpha 90.00
_cell_angle_beta 90.00
_cell_angle_gamma 90.00
_cell_formula_units_Z 4
_cell_length_a 10.0655(7)
_cell_length_b 10.9316(8)
_cell_length_c 23.7249(17)
_cell_measurement_reflns_used 9970
_cell_measurement_temperature 150(2)
_cell_measurement_theta_max 26.56
_cell_measurement_theta_min 2.53
_cell_volume 2610.5(3)
_computing_cell_refinement 'Bruker SAINT v7.68A'
_computing_data_collection 'Bruker APEX-II v2010-7'
_computing_data_reduction 'Bruker SAINT v7.68A'
_computing_structure_refinement 'SHELXL-97 (Sheldrick, 2008)'
_computing_structure_solution 'SHELXS-97 (Sheldrick, 2008)'
_diffrn_ambient_temperature 150(2)
_diffrn_detector_area_resol_mean 8.33
_diffrn_measured_fraction_theta_full 0.981
_diffrn_measured_fraction_theta_max 0.981
_diffrn_measurement_device_type 'Bruker Kappa X8-APEX-II'
_diffrn_measurement_method 'combination of \w and \f-scans '
_diffrn_radiation_monochromator graphite
_diffrn_radiation_source 'fine-focus sealed tube'
_diffrn_radiation_type MoK\a
_diffrn_radiation_wavelength 0.71073
_diffrn_reflns_av_R_equivalents 0.0328
_diffrn_reflns_av_sigmaI/netI 0.0364
_diffrn_reflns_limit_h_max 13
_diffrn_reflns_limit_h_min -13
_diffrn_reflns_limit_k_max 14
_diffrn_reflns_limit_k_min -14
_diffrn_reflns_limit_l_max 30
_diffrn_reflns_limit_l_min -31
_diffrn_reflns_number 46357
_diffrn_reflns_theta_full 28.33
_diffrn_reflns_theta_max 28.33
_diffrn_reflns_theta_min 1.72
_exptl_absorpt_coefficient_mu 1.611
_exptl_absorpt_correction_T_max 0.9102
_exptl_absorpt_correction_T_min 0.7653
_exptl_absorpt_correction_type numerical
_exptl_absorpt_process_details 'SADABS, Sheldrick, 2008'
_exptl_crystal_colour colorless
_exptl_crystal_density_diffrn 1.431
_exptl_crystal_density_method 'not measured'
_exptl_crystal_description block
_exptl_crystal_F_000 1152
_exptl_crystal_size_max 0.28
_exptl_crystal_size_mid 0.18
_exptl_crystal_size_min 0.12
_refine_diff_density_max 0.347
_refine_diff_density_min -0.355
_refine_diff_density_rms 0.046
_refine_ls_abs_structure_details 'Flack H D (1983), Acta Cryst. A39, 876-881, 2674 Friedel pairs'
_refine_ls_abs_structure_Flack 0.005(4)
_refine_ls_extinction_method none
_refine_ls_goodness_of_fit_ref 1.027
_refine_ls_hydrogen_treatment constr
_refine_ls_matrix_type full
_refine_ls_number_parameters 344
_refine_ls_number_reflns 6273
_refine_ls_number_restraints 0
_refine_ls_restrained_S_all 1.027
_refine_ls_R_factor_all 0.0325
_refine_ls_R_factor_gt 0.0258
_refine_ls_shift/su_max 0.001
_refine_ls_shift/su_mean 0.000
_refine_ls_structure_factor_coef Fsqd
_refine_ls_weighting_details 'calc w=1/[\s^2^(Fo^2^)+(0.0298P)^2^+0.0000P] where P=(Fo^2^+2Fc^2^)/3'
_refine_ls_weighting_scheme calc
_refine_ls_wR_factor_gt 0.0562
_refine_ls_wR_factor_ref 0.0579
_reflns_number_gt 5596
_reflns_number_total 6273
_reflns_threshold_expression >2sigma(I)
_cod_data_source_file ja1079755_si_002.cif
_cod_data_source_block su035
_cod_database_code 4103463

loop_
_symmetry_equiv_pos_as_xyz
'x, y, z'
'-x+1/2, -y, z+1/2'
'-x, y+1/2, -z+1/2'
'x+1/2, -y+1/2, -z'

loop_
_atom_site_label
_atom_site_type_symbol
_atom_site_fract_x
_atom_site_fract_y
_atom_site_fract_z
_atom_site_U_iso_or_equiv
_atom_site_adp_type
_atom_site_occupancy
_atom_site_symmetry_multiplicity
_atom_site_calc_flag
_atom_site_refinement_flags
Br1 Br 0.645751(19) 0.222009(17) 0.112057(7) 0.03089(6) Uani 1 1 d .
O1 O 0.85908(13) 0.37973(10) 0.33316(4) 0.0237(2) Uani 1 1 d .
O2 O 1.05651(12) 0.19659(10) 0.60942(5) 0.0268(3) Uani 1 1 d .
O3 O 0.72572(12) 0.04129(11) 0.38591(6) 0.0305(3) Uani 1 1 d .
N1 N 0.86248(13) 0.20650(11) 0.39051(5) 0.0183(3) Uani 1 1 d .
C1 C 0.89458(15) 0.32881(15) 0.37519(6) 0.0179(3) Uani 1 1 d .
C2 C 0.98100(17) 0.38472(15) 0.42211(6) 0.0180(3) Uani 1 1 d .
C3 C 0.96992(15) 0.28882(15) 0.46793(6) 0.0177(3) Uani 1 1 d .
C4 C 1.02043(15) 0.29183(16) 0.52218(6) 0.0196(3) Uani 1 1 d .
H4A H 1.0639 0.3627 0.5362 0.024 Uiso 1 1 calc R
C5 C 1.00567(16) 0.18784(16) 0.55573(7) 0.0208(4) Uani 1 1 d .
C6 C 0.94417(17) 0.08432(16) 0.53491(7) 0.0223(4) Uani 1 1 d .
H6A H 0.9369 0.0138 0.5581 0.027 Uiso 1 1 calc R
C7 C 0.89256(16) 0.08184(15) 0.48028(7) 0.0214(4) Uani 1 1 d .
H7A H 0.8501 0.0107 0.4660 0.026 Uiso 1 1 calc R
C8 C 0.90494(16) 0.18598(15) 0.44750(7) 0.0183(3) Uani 1 1 d .
C9 C 0.77587(17) 0.12665(16) 0.36163(7) 0.0223(4) Uani 1 1 d .
C10 C 0.74985(17) 0.14955(15) 0.30037(7) 0.0215(4) Uani 1 1 d .
C11 C 0.61924(17) 0.13845(17) 0.28195(7) 0.0272(4) Uani 1 1 d .
H11A H 0.5515 0.1162 0.3079 0.033 Uiso 1 1 calc R
C12 C 0.58716(19) 0.15966(18) 0.22579(8) 0.0301(4) Uani 1 1 d .
H12A H 0.4977 0.1551 0.2132 0.036 Uiso 1 1 calc R
C13 C 0.68865(17) 0.18758(16) 0.18859(7) 0.0244(4) Uani 1 1 d .
C14 C 0.81987(17) 0.19329(15) 0.20534(7) 0.0234(4) Uani 1 1 d .
H14A H 0.8882 0.2097 0.1788 0.028 Uiso 1 1 calc R
C15 C 0.84982(18) 0.17454(15) 0.26189(7) 0.0236(3) Uani 1 1 d .
H15A H 0.9395 0.1789 0.2742 0.028 Uiso 1 1 calc R
C16 C 1.12638(16) 0.39334(15) 0.39960(6) 0.0198(3) Uani 1 1 d .
H16A H 1.1302 0.4571 0.3700 0.024 Uiso 1 1 calc R
H16B H 1.1851 0.4195 0.4308 0.024 Uiso 1 1 calc R
C17 C 1.17892(15) 0.27463(16) 0.37549(6) 0.0206(3) Uani 1 1 d .
C18 C 1.22134(17) 0.18424(16) 0.41137(8) 0.0251(4) Uani 1 1 d .
H18A H 1.2225 0.2001 0.4507 0.030 Uiso 1 1 calc R
C19 C 1.26311(18) 0.06919(17) 0.39197(9) 0.0322(4) Uani 1 1 d .
H19A H 1.2913 0.0085 0.4180 0.039 Uiso 1 1 calc R
C20 C 1.26307(19) 0.04483(18) 0.33573(9) 0.0323(4) Uani 1 1 d .
H20A H 1.2890 -0.0338 0.3228 0.039 Uiso 1 1 calc R
C21 C 1.22478(17) 0.13533(16) 0.29639(8) 0.0247(4) Uani 1 1 d .
C22 C 1.22716(19) 0.11088(19) 0.23776(8) 0.0313(4) Uani 1 1 d .
H22A H 1.2507 0.0315 0.2249 0.038 Uiso 1 1 calc R
C23 C 1.19632(18) 0.1994(2) 0.19958(8) 0.0348(5) Uani 1 1 d .
H23A H 1.1986 0.1817 0.1604 0.042 Uiso 1 1 calc R
C24 C 1.1612(2) 0.31660(18) 0.21821(7) 0.0327(4) Uani 1 1 d .
H24A H 1.1422 0.3787 0.1914 0.039 Uiso 1 1 calc R
C25 C 1.15405(19) 0.34306(16) 0.27452(7) 0.0262(4) Uani 1 1 d .
H25A H 1.1284 0.4228 0.2861 0.031 Uiso 1 1 calc R
C26 C 1.18416(15) 0.25355(15) 0.31596(7) 0.0207(4) Uani 1 1 d .
C27 C 0.92319(17) 0.50882(15) 0.43864(6) 0.0177(3) Uani 1 1 d .
C28 C 0.78872(18) 0.51478(16) 0.45329(7) 0.0236(4) Uani 1 1 d .
H28A H 0.7378 0.4417 0.4548 0.028 Uiso 1 1 calc R
C29 C 0.72923(19) 0.62469(17) 0.46545(8) 0.0291(4) Uani 1 1 d .
H29A H 0.6375 0.6269 0.4749 0.035 Uiso 1 1 calc R
C30 C 0.80148(19) 0.73220(19) 0.46412(7) 0.0301(4) Uani 1 1 d .
H30A H 0.7597 0.8081 0.4723 0.036 Uiso 1 1 calc R
C31 C 0.93486(18) 0.72820(19) 0.45084(7) 0.0297(4) Uani 1 1 d .
H31A H 0.9855 0.8015 0.4501 0.036 Uiso 1 1 calc R
C32 C 0.99551(18) 0.61635(15) 0.43844(7) 0.0231(4) Uani 1 1 d .
H32A H 1.0876 0.6142 0.4298 0.028 Uiso 1 1 calc R
C33 C 1.0270(2) 0.09802(17) 0.64726(7) 0.0301(4) Uani 1 1 d .
H33A H 1.0627 0.1169 0.6847 0.045 Uiso 1 1 calc R
H33B H 1.0675 0.0225 0.6332 0.045 Uiso 1 1 calc R
H33C H 0.9305 0.0873 0.6498 0.045 Uiso 1 1 calc R

loop_
_atom_site_aniso_label
_atom_site_aniso_U_11
_atom_site_aniso_U_22
_atom_site_aniso_U_33
_atom_site_aniso_U_23
_atom_site_aniso_U_13
_atom_site_aniso_U_12
Br1 0.04071(10) 0.02882(9) 0.02313(8) -0.00329(8) -0.00887(8) -0.00136(9)
O1 0.0326(6) 0.0206(6) 0.0179(5) 0.0010(4) -0.0060(6) -0.0004(6)
O2 0.0339(6) 0.0276(7) 0.0190(5) 0.0080(5) -0.0062(5) -0.0044(5)
O3 0.0381(7) 0.0264(6) 0.0271(6) 0.0011(6) -0.0020(6) -0.0133(6)
N1 0.0214(6) 0.0162(6) 0.0175(6) -0.0006(5) -0.0029(6) -0.0008(6)
C1 0.0185(8) 0.0165(8) 0.0188(8) -0.0029(6) 0.0012(6) 0.0010(6)
C2 0.0204(8) 0.0160(8) 0.0174(8) 0.0002(6) -0.0008(6) -0.0012(7)
C3 0.0177(7) 0.0165(8) 0.0188(7) 0.0002(6) 0.0015(6) -0.0001(7)
C4 0.0191(8) 0.0195(9) 0.0202(7) 0.0011(7) -0.0011(6) -0.0010(7)
C5 0.0190(8) 0.0253(9) 0.0183(8) 0.0021(6) -0.0010(7) 0.0020(7)
C6 0.0232(9) 0.0188(8) 0.0250(9) 0.0075(7) 0.0011(7) 0.0027(7)
C7 0.0225(9) 0.0155(8) 0.0261(8) -0.0006(7) -0.0008(7) -0.0015(7)
C8 0.0186(8) 0.0183(8) 0.0181(8) -0.0001(6) -0.0004(6) 0.0007(6)
C9 0.0235(9) 0.0193(9) 0.0242(9) -0.0044(7) 0.0001(7) -0.0018(7)
C10 0.0253(9) 0.0178(8) 0.0216(8) -0.0060(7) -0.0020(7) -0.0016(7)
C11 0.0222(10) 0.0324(10) 0.0269(9) -0.0062(7) 0.0021(7) -0.0064(8)
C12 0.0234(9) 0.0366(11) 0.0302(10) -0.0102(8) -0.0043(8) -0.0049(8)
C13 0.0316(9) 0.0230(9) 0.0186(8) -0.0057(7) -0.0049(7) -0.0002(7)
C14 0.0257(9) 0.0221(9) 0.0226(8) -0.0061(7) 0.0025(7) -0.0027(7)
C15 0.0206(8) 0.0239(8) 0.0263(8) -0.0059(7) -0.0029(8) -0.0006(8)
C16 0.0218(9) 0.0189(8) 0.0188(8) 0.0000(6) -0.0014(7) -0.0021(7)
C17 0.0174(8) 0.0205(8) 0.0238(8) -0.0009(7) 0.0015(6) -0.0026(7)
C18 0.0229(9) 0.0263(9) 0.0260(8) 0.0008(7) -0.0013(7) 0.0028(7)
C19 0.0326(10) 0.0246(9) 0.0394(11) 0.0046(9) -0.0035(9) 0.0079(8)
C20 0.0309(10) 0.0234(10) 0.0427(11) -0.0050(8) 0.0011(9) 0.0054(8)
C21 0.0166(8) 0.0251(9) 0.0325(10) -0.0067(8) 0.0012(7) -0.0019(7)
C22 0.0243(10) 0.0359(11) 0.0337(10) -0.0139(9) 0.0012(8) -0.0030(8)
C23 0.0286(9) 0.0511(14) 0.0247(9) -0.0112(9) 0.0029(7) -0.0080(9)
C24 0.0370(11) 0.0374(10) 0.0237(9) 0.0039(8) 0.0024(8) -0.0080(9)
C25 0.0298(9) 0.0238(9) 0.0250(9) 0.0018(7) 0.0020(8) -0.0062(8)
C26 0.0159(8) 0.0215(9) 0.0248(8) -0.0011(6) 0.0000(6) -0.0046(6)
C27 0.0238(9) 0.0178(8) 0.0116(7) 0.0009(6) -0.0038(7) -0.0003(7)
C28 0.0277(9) 0.0192(9) 0.0239(9) -0.0003(7) 0.0039(7) -0.0047(7)
C29 0.0268(10) 0.0285(10) 0.0321(10) -0.0041(8) 0.0081(8) 0.0025(8)
C30 0.0389(10) 0.0208(9) 0.0306(9) -0.0072(8) 0.0007(8) 0.0034(9)
C31 0.0358(10) 0.0192(9) 0.0342(9) -0.0059(9) -0.0030(8) -0.0055(9)
C32 0.0226(9) 0.0208(9) 0.0261(9) -0.0029(7) -0.0021(7) -0.0025(7)
C33 0.0377(11) 0.0299(10) 0.0226(9) 0.0103(8) -0.0033(8) -0.0013(8)

loop_
_atom_type_symbol
_atom_type_description
_atom_type_scat_dispersion_real
_atom_type_scat_dispersion_imag
_atom_type_scat_source
C C 0.0033 0.0016 'International Tables Vol C Tables 4.2.6.8 and 6.1.1.4'
H H 0.0000 0.0000 'International Tables Vol C Tables 4.2.6.8 and 6.1.1.4'
N N 0.0061 0.0033 'International Tables Vol C Tables 4.2.6.8 and 6.1.1.4'
O O 0.0106 0.0060 'International Tables Vol C Tables 4.2.6.8 and 6.1.1.4'
Br Br -0.2901 2.4595 'International Tables Vol C Tables 4.2.6.8 and 6.1.1.4'

loop_
_geom_angle_atom_site_label_1
_geom_angle_atom_site_label_2
_geom_angle_atom_site_label_3
_geom_angle
C5 O2 C33 116.76(13)
C9 N1 C1 126.69(13)
C9 N1 C8 123.00(13)
C1 N1 C8 108.65(12)
O1 C1 N1 125.61(14)
O1 C1 C2 125.92(15)
N1 C1 C2 108.46(13)
C3 C2 C27 113.74(13)
C3 C2 C1 101.69(13)
C27 C2 C1 108.85(13)
C3 C2 C16 110.89(13)
C27 C2 C16 113.04(13)
C1 C2 C16 107.84(12)
C4 C3 C8 121.13(15)
C4 C3 C2 128.61(15)
C8 C3 C2 110.16(13)
C3 C4 C5 118.16(15)
O2 C5 C6 123.69(15)
O2 C5 C4 115.59(14)
C6 C5 C4 120.72(15)
C5 C6 C7 120.97(15)
C8 C7 C6 118.15(15)
C7 C8 C3 120.82(15)
C7 C8 N1 129.10(15)
C3 C8 N1 110.04(14)
O3 C9 N1 120.31(15)
O3 C9 C10 121.27(16)
N1 C9 C10 118.41(15)
C15 C10 C11 119.77(16)
C15 C10 C9 123.04(16)
C11 C10 C9 117.11(16)
C12 C11 C10 120.41(17)
C13 C12 C11 118.46(16)
C14 C13 C12 122.17(16)
C14 C13 Br1 118.85(13)
C12 C13 Br1 118.97(13)
C13 C14 C15 118.59(16)
C10 C15 C14 120.49(16)
C17 C16 C2 113.90(13)
C18 C17 C26 118.97(16)
C18 C17 C16 119.45(14)
C26 C17 C16 121.57(15)
C17 C18 C19 122.35(17)
C20 C19 C18 119.79(18)
C19 C20 C21 120.71(17)
C20 C21 C22 120.77(17)
C20 C21 C26 119.67(16)
C22 C21 C26 119.56(17)
C23 C22 C21 121.03(19)
C22 C23 C24 119.84(17)
C25 C24 C23 120.97(18)
C24 C25 C26 121.26(17)
C25 C26 C17 124.34(15)
C25 C26 C21 117.27(15)
C17 C26 C21 118.38(15)
C32 C27 C28 118.08(16)
C32 C27 C2 123.62(15)
C28 C27 C2 118.28(15)
C29 C28 C27 120.99(17)
C28 C29 C30 120.65(17)
C31 C30 C29 119.35(19)
C30 C31 C32 120.05(19)
C27 C32 C31 120.86(16)
C3 C4 H4A 120.9
C5 C4 H4A 120.9
C5 C6 H6A 119.5
C7 C6 H6A 119.5
C8 C7 H7A 120.9
C6 C7 H7A 120.9
C12 C11 H11A 119.8
C10 C11 H11A 119.8
C13 C12 H12A 120.8
C11 C12 H12A 120.8
C13 C14 H14A 120.7
C15 C14 H14A 120.7
C10 C15 H15A 119.8
C14 C15 H15A 119.8
C17 C16 H16A 108.8
C2 C16 H16A 108.8
C17 C16 H16B 108.8
C2 C16 H16B 108.8
H16A C16 H16B 107.7
C17 C18 H18A 118.8
C19 C18 H18A 118.8
C20 C19 H19A 120.1
C18 C19 H19A 120.1
C19 C20 H20A 119.6
C21 C20 H20A 119.6
C23 C22 H22A 119.5
C21 C22 H22A 119.5
C22 C23 H23A 120.1
C24 C23 H23A 120.1
C25 C24 H24A 119.5
C23 C24 H24A 119.5
C24 C25 H25A 119.4
C26 C25 H25A 119.4
C29 C28 H28A 119.5
C27 C28 H28A 119.5
C28 C29 H29A 119.7
C30 C29 H29A 119.7
C31 C30 H30A 120.3
C29 C30 H30A 120.3
C30 C31 H31A 120.0
C32 C31 H31A 120.0
C27 C32 H32A 119.6
C31 C32 H32A 119.6
O2 C33 H33A 109.5
O2 C33 H33B 109.5
H33A C33 H33B 109.5
O2 C33 H33C 109.5
H33A C33 H33C 109.5
H33B C33 H33C 109.5

loop_
_geom_bond_atom_site_label_1
_geom_bond_atom_site_label_2
_geom_bond_distance
Br1 C13 1.9038(17)
O1 C1 1.1967(18)
O2 C5 1.3759(19)
O2 C33 1.434(2)
O3 C9 1.207(2)
N1 C9 1.411(2)
N1 C1 1.423(2)
N1 C8 1.436(2)
C1 C2 1.539(2)
C2 C3 1.514(2)
C2 C27 1.527(2)
C2 C16 1.561(2)
C3 C4 1.384(2)
C3 C8 1.388(2)
C4 C5 1.396(2)
C5 C6 1.381(2)
C6 C7 1.397(2)
C7 C8 1.384(2)
C9 C10 1.498(2)
C10 C15 1.386(2)
C10 C11 1.391(3)
C11 C12 1.390(3)
C12 C13 1.384(3)
C13 C14 1.381(2)
C14 C15 1.390(2)
C16 C17 1.513(2)
C17 C18 1.372(2)
C17 C26 1.432(2)
C18 C19 1.404(3)
C19 C20 1.361(3)
C20 C21 1.414(3)
C21 C22 1.417(3)
C21 C26 1.433(2)
C22 C23 1.361(3)
C23 C24 1.401(3)
C24 C25 1.369(2)
C25 C26 1.420(2)
C27 C32 1.383(2)
C27 C28 1.399(2)
C28 C29 1.373(3)
C29 C30 1.382(3)
C30 C31 1.380(3)
C31 C32 1.398(3)
C4 H4A 0.9500
C6 H6A 0.9500
C7 H7A 0.9500
C11 H11A 0.9500
C12 H12A 0.9500
C14 H14A 0.9500
C15 H15A 0.9500
C16 H16A 0.9900
C16 H16B 0.9900
C18 H18A 0.9500
C19 H19A 0.9500
C20 H20A 0.9500
C22 H22A 0.9500
C23 H23A 0.9500
C24 H24A 0.9500
C25 H25A 0.9500
C28 H28A 0.9500
C29 H29A 0.9500
C30 H30A 0.9500
C31 H31A 0.9500
C32 H32A 0.9500
C33 H33A 0.9800
C33 H33B 0.9800
C33 H33C 0.9800

loop_
_geom_torsion_atom_site_label_1
_geom_torsion_atom_site_label_2
_geom_torsion_atom_site_label_3
_geom_torsion_atom_site_label_4
_geom_torsion
C9 N1 C1 O1 -5.2(2)
C8 N1 C1 O1 -170.69(16)
C9 N1 C1 C2 174.15(15)
C8 N1 C1 C2 8.61(16)
O1 C1 C2 C3 169.36(16)
N1 C1 C2 C3 -9.94(16)
O1 C1 C2 C27 49.0(2)
N1 C1 C2 C27 -130.28(13)
O1 C1 C2 C16 -74.0(2)
N1 C1 C2 C16 106.74(14)
C27 C2 C3 C4 -58.8(2)
C1 C2 C3 C4 -175.59(16)
C16 C2 C3 C4 70.0(2)
C27 C2 C3 C8 124.83(15)
C1 C2 C3 C8 7.99(17)
C16 C2 C3 C8 -106.45(15)
C8 C3 C4 C5 0.7(2)
C2 C3 C4 C5 -175.33(16)
C33 O2 C5 C6 -8.6(2)
C33 O2 C5 C4 171.71(15)
C3 C4 C5 O2 -179.33(14)
C3 C4 C5 C6 1.0(2)
O2 C5 C6 C7 178.91(15)
C4 C5 C6 C7 -1.5(3)
C5 C6 C7 C8 0.1(3)
C6 C7 C8 C3 1.6(2)
C6 C7 C8 N1 179.14(16)
C4 C3 C8 C7 -2.1(2)
C2 C3 C8 C7 174.63(15)
C4 C3 C8 N1 179.97(14)
C2 C3 C8 N1 -3.30(19)
C9 N1 C8 C7 12.7(3)
C1 N1 C8 C7 178.85(16)
C9 N1 C8 C3 -169.63(14)
C1 N1 C8 C3 -3.44(17)
C1 N1 C9 O3 -157.97(16)
C8 N1 C9 O3 5.6(2)
C1 N1 C9 C10 22.9(2)
C8 N1 C9 C10 -173.45(14)
O3 C9 C10 C15 -132.85(19)
N1 C9 C10 C15 46.2(2)
O3 C9 C10 C11 43.8(2)
N1 C9 C10 C11 -137.12(17)
C15 C10 C11 C12 -4.0(3)
C9 C10 C11 C12 179.28(16)
C10 C11 C12 C13 2.3(3)
C11 C12 C13 C14 0.9(3)
C11 C12 C13 Br1 -178.01(14)
C12 C13 C14 C15 -2.3(3)
Br1 C13 C14 C15 176.58(12)
C11 C10 C15 C14 2.5(3)
C9 C10 C15 C14 179.06(16)
C13 C14 C15 C10 0.6(3)
C3 C2 C16 C17 58.91(17)
C27 C2 C16 C17 -171.99(13)
C1 C2 C16 C17 -51.62(17)
C2 C16 C17 C18 -78.16(18)
C2 C16 C17 C26 101.12(17)
C26 C17 C18 C19 -3.5(3)
C16 C17 C18 C19 175.81(16)
C17 C18 C19 C20 0.4(3)
C18 C19 C20 C21 1.7(3)
C19 C20 C21 C22 178.75(18)
C19 C20 C21 C26 -0.7(3)
C20 C21 C22 C23 -176.93(18)
C26 C21 C22 C23 2.5(3)
C21 C22 C23 C24 -0.2(3)
C22 C23 C24 C25 -1.7(3)
C23 C24 C25 C26 1.2(3)
C24 C25 C26 C17 179.94(17)
C24 C25 C26 C21 1.2(3)
C18 C17 C26 C25 -174.39(16)
C16 C17 C26 C25 6.3(3)
C18 C17 C26 C21 4.4(2)
C16 C17 C26 C21 -174.92(14)
C20 C21 C26 C25 176.50(16)
C22 C21 C26 C25 -3.0(2)
C20 C21 C26 C17 -2.4(2)
C22 C21 C26 C17 178.19(15)
C3 C2 C27 C32 122.26(17)
C1 C2 C27 C32 -125.15(16)
C16 C2 C27 C32 -5.4(2)
C3 C2 C27 C28 -59.6(2)
C1 C2 C27 C28 53.00(19)
C16 C2 C27 C28 172.80(14)
C32 C27 C28 C29 2.0(3)
C2 C27 C28 C29 -176.30(16)
C27 C28 C29 C30 -0.8(3)
C28 C29 C30 C31 -0.5(3)
C29 C30 C31 C32 0.5(3)
C28 C27 C32 C31 -1.9(2)
C2 C27 C32 C31 176.22(15)
C30 C31 C32 C27 0.7(3)
